data_7130628
loop_
_publ_author_name
'Xiong, Jin'
'Cai, Jinxiong'
'Lai, Qi'
'Yin, Ping'
'Pang, Siping'

_publ_section_title
;
 Asymmetric assembly of pyrazole and 1,2,3-triazole with a methylene
 bridge: regioisomerism and energetic properties
;
_journal_name_full 'Chemical Communications'
_journal_paper_doi 10.1039/D2CC02412H
_journal_year 2022
_chemical_formula_moiety 'C6 H6 N10 O6'
_chemical_formula_sum 'C6 H6 N10 O6'
_chemical_formula_weight 314.21
_space_group_crystal_system monoclinic
_space_group_IT_number 14
_space_group_name_Hall '-P 2yn'
_space_group_name_H-M_alt 'P 1 21/n 1'
_atom_sites_solution_hydrogens mixed
_atom_sites_solution_primary dual
_audit_block_doi 10.5517/ccdc.csd.cc2c8g04
_audit_creation_date 2022-08-19
_audit_creation_method
;
Olex2 1.2
(compiled 2018.05.29 svn.r3508 for OlexSys, GUI svn.r5506)
;
_audit_update_record
;
2022-08-24 deposited with the CCDC.	2022-08-25 downloaded from the CCDC.
;
_cell_angle_alpha 90
_cell_angle_beta 95.253(4)
_cell_angle_gamma 90
_cell_formula_units_Z 4
_cell_length_a 7.1738(8)
_cell_length_b 8.3136(10)
_cell_length_c 19.948(3)
_cell_measurement_reflns_used 1907
_cell_measurement_temperature 298
_cell_measurement_theta_max 24.834
_cell_measurement_theta_min 3.117
_cell_volume 1184.7(3)
_computing_cell_refinement 'SAINT V8.40A (?, 2016)'
_computing_data_reduction 'SAINT V8.40A (?, 2016)'
_computing_molecular_graphics 'Olex2 (Dolomanov et al., 2009)'
_computing_publication_material 'Olex2 (Dolomanov et al., 2009)'
_computing_structure_refinement 'ShelXL (Sheldrick, 2015)'
_computing_structure_solution 'ShelXT (Sheldrick, 2015)'
_diffrn_ambient_temperature 298
_diffrn_measured_fraction_theta_full 0.992
_diffrn_measured_fraction_theta_max 0.980
_diffrn_measurement_device_type 'Bruker D8 VENTURE'
_diffrn_measurement_method '\f and \w scans'
_diffrn_radiation_type MoK\a
_diffrn_radiation_wavelength 0.71073
_diffrn_reflns_av_R_equivalents 0.0640
_diffrn_reflns_av_unetI/netI 0.0789
_diffrn_reflns_Laue_measured_fraction_full 0.992
_diffrn_reflns_Laue_measured_fraction_max 0.980
_diffrn_reflns_limit_h_max 9
_diffrn_reflns_limit_h_min -9
_diffrn_reflns_limit_k_max 10
_diffrn_reflns_limit_k_min -8
_diffrn_reflns_limit_l_max 23
_diffrn_reflns_limit_l_min -25
_diffrn_reflns_number 8693
_diffrn_reflns_point_group_measured_fraction_full 0.992
_diffrn_reflns_point_group_measured_fraction_max 0.980
_diffrn_reflns_theta_full 25.242
_diffrn_reflns_theta_max 27.540
_diffrn_reflns_theta_min 2.050
_diffrn_standards_number 0
_exptl_absorpt_coefficient_mu 0.157
_exptl_absorpt_correction_T_max 0.7456
_exptl_absorpt_correction_T_min 0.6300
_exptl_absorpt_correction_type multi-scan
_exptl_absorpt_process_details
'SADABS-2016/2 (Bruker,2016/2) was used for absorption correction. wR2(int) was 0.1055 before and 0.0582 after correction. The Ratio of minimum to maximum transmission is 0.8450. The \l/2 correction factor is Not present.'
_exptl_crystal_colour colourless
_exptl_crystal_colour_primary colourless
_exptl_crystal_density_diffrn 1.762
_exptl_crystal_description block
_exptl_crystal_F_000 640
_exptl_crystal_size_max 0.12
_exptl_crystal_size_mid 0.08
_exptl_crystal_size_min 0.05
_refine_diff_density_max 0.410
_refine_diff_density_min -0.283
_refine_diff_density_rms 0.069
_refine_ls_extinction_method none
_refine_ls_goodness_of_fit_ref 1.069
_refine_ls_hydrogen_treatment mixed
_refine_ls_matrix_type full
_refine_ls_number_parameters 207
_refine_ls_number_reflns 2689
_refine_ls_number_restraints 2
_refine_ls_restrained_S_all 1.068
_refine_ls_R_factor_all 0.1639
_refine_ls_R_factor_gt 0.0704
_refine_ls_shift/su_max 0.000
_refine_ls_shift/su_mean 0.000
_refine_ls_structure_factor_coef Fsqd
_refine_ls_weighting_details 'w=1/[\s^2^(Fo^2^)+(0.0749P)^2^+1.0663P] where P=(Fo^2^+2Fc^2^)/3'
_refine_ls_weighting_scheme calc
_refine_ls_wR_factor_gt 0.1654
_refine_ls_wR_factor_ref 0.2094
_reflns_Friedel_coverage 0.000
_reflns_number_gt 1323
_reflns_number_total 2689
_reflns_threshold_expression 'I > 2\s(I)'
_cod_data_source_file d2cc02412h2.cif
_cod_data_source_block MPT-2-rt
_cod_original_cell_volume 1184.7(2)
_cod_database_code 7130628
_shelx_shelxl_version_number 2018/3
_shelx_space_group_comment
;
The symmetry employed for this shelxl refinement is uniquely defined
by the following loop, which should always be used as a source of
symmetry information in preference to the above space-group names.
They are only intended as comments.
;
_shelx_estimated_absorpt_t_max 0.992
_shelx_estimated_absorpt_t_min 0.981
_olex2_refinement_description
;
1. Fixed Uiso
 At 1.2 times of:
  All C(H,H) groups, All N(H,H) groups
2. Restrained distances
 N2-H2B = N2-H2A
 0.87 with sigma of 0.02
3.a Secondary CH2 refined with riding coordinates:
 C4(H4A,H4B)
3.b X=CH2 refined with riding coordinates:
 N10(H10A,H10B)
;
_olex2_submission_special_instructions 'No special instructions were received'

loop_
_space_group_symop_operation_xyz
'x, y, z'
'-x+1/2, y+1/2, -z+1/2'
'-x, -y, -z'
'x-1/2, -y-1/2, z-1/2'

loop_
_atom_site_label
_atom_site_type_symbol
_atom_site_fract_x
_atom_site_fract_y
_atom_site_fract_z
_atom_site_U_iso_or_equiv
_atom_site_adp_type
_atom_site_occupancy
_atom_site_site_symmetry_order
_atom_site_calc_flag
_atom_site_refinement_flags_posn
_atom_site_refinement_flags_adp
_atom_site_refinement_flags_occupancy
_atom_site_disorder_assembly
_atom_site_disorder_group
N4 N 0.4827(4) 0.3656(4) 0.20230(16) 0.0439(8) Uani 1 1 d . . . . .
N6 N 0.4431(5) 0.3836(4) 0.31889(17) 0.0486(9) Uani 1 1 d . . . . .
O3 O 0.1952(4) 0.6528(4) 0.07252(17) 0.0716(10) Uani 1 1 d . . . . .
N3 N 0.3607(4) 0.4587(4) 0.16708(17) 0.0477(9) Uani 1 1 d . . . . .
O2 O 0.9698(4) 0.3366(4) 0.18750(18) 0.0725(10) Uani 1 1 d . . . . .
N7 N 0.3004(5) 0.4620(5) 0.33934(17) 0.0509(9) Uani 1 1 d . . . . .
N5 N 0.8178(5) 0.2952(5) 0.2083(2) 0.0555(10) Uani 1 1 d . . . . .
O1 O 0.8032(5) 0.1881(5) 0.24966(19) 0.0809(11) Uani 1 1 d . . . . .
O5 O 0.1057(5) 0.6520(5) 0.41675(18) 0.0781(11) Uani 1 1 d . . . . .
O6 O 0.3653(5) 0.7403(5) 0.46834(18) 0.0775(10) Uani 1 1 d . . . . .
N8 N 0.6117(5) 0.4116(5) 0.35200(18) 0.0547(10) Uani 1 1 d . . . . .
N2 N 0.7828(5) 0.5331(5) 0.0891(2) 0.0594(11) Uani 1 1 d D . . . .
N9 N 0.2751(6) 0.6518(5) 0.4275(2) 0.0602(10) Uani 1 1 d . . . . .
N1 N 0.3642(5) 0.6349(5) 0.07436(19) 0.0596(10) Uani 1 1 d . . . . .
C3 C 0.6579(5) 0.3792(5) 0.17954(19) 0.0412(9) Uani 1 1 d . . . . .
N10 N 0.7048(5) 0.5821(5) 0.4435(2) 0.0703(12) Uani 1 1 d . . . . .
H10A H 0.819694 0.552585 0.443433 0.084 Uiso 1 1 calc R . . . .
H10B H 0.673653 0.651577 0.472369 0.084 Uiso 1 1 calc R . . . .
C1 C 0.4578(5) 0.5287(5) 0.1218(2) 0.0460(10) Uani 1 1 d . . . . .
C5 C 0.3820(5) 0.5463(5) 0.3902(2) 0.0458(10) Uani 1 1 d . . . . .
C2 C 0.6478(5) 0.4860(5) 0.12679(19) 0.0438(10) Uani 1 1 d . . . . .
C4 C 0.4189(6) 0.2841(5) 0.2601(2) 0.0486(11) Uani 1 1 d . . . . .
H4A H 0.287674 0.256593 0.251001 0.058 Uiso 1 1 calc R . . . .
H4B H 0.488910 0.185088 0.268184 0.058 Uiso 1 1 calc R . . . .
O4 O 0.4608(5) 0.7037(5) 0.0361(2) 0.1006(15) Uani 1 1 d . . . . .
C6 C 0.5752(6) 0.5203(6) 0.3987(2) 0.0505(11) Uani 1 1 d . . . . .
H2A H 0.746(6) 0.590(5) 0.0547(16) 0.065(15) Uiso 1 1 d D . . . .
H2B H 0.896(3) 0.507(5) 0.1029(19) 0.050(13) Uiso 1 1 d D . . . .

loop_
_atom_site_aniso_label
_atom_site_aniso_U_11
_atom_site_aniso_U_22
_atom_site_aniso_U_33
_atom_site_aniso_U_23
_atom_site_aniso_U_13
_atom_site_aniso_U_12
N4 0.0453(18) 0.048(2) 0.0391(19) 0.0000(17) 0.0090(15) -0.0029(16)
N6 0.048(2) 0.060(2) 0.0387(19) 0.0011(18) 0.0093(16) -0.0034(18)
O3 0.0542(19) 0.091(3) 0.069(2) 0.0056(19) -0.0007(16) 0.0194(18)
N3 0.0414(18) 0.059(2) 0.0422(19) 0.0004(18) 0.0033(15) 0.0010(17)
O2 0.0447(17) 0.088(3) 0.085(2) 0.004(2) 0.0094(17) 0.0086(17)
N7 0.050(2) 0.062(2) 0.041(2) 0.0013(19) 0.0076(16) -0.0027(18)
N5 0.055(2) 0.056(3) 0.055(2) -0.008(2) 0.0032(18) 0.0099(19)
O1 0.085(2) 0.073(3) 0.085(3) 0.032(2) 0.012(2) 0.0278(19)
O5 0.055(2) 0.103(3) 0.079(2) 0.003(2) 0.0161(17) 0.0177(19)
O6 0.083(2) 0.081(3) 0.068(2) -0.020(2) 0.0115(19) -0.005(2)
N8 0.0442(19) 0.068(3) 0.052(2) 0.004(2) 0.0041(16) -0.0020(18)
N2 0.049(2) 0.072(3) 0.059(3) 0.013(2) 0.017(2) 0.003(2)
N9 0.057(2) 0.065(3) 0.059(3) 0.003(2) 0.010(2) 0.004(2)
N1 0.054(2) 0.075(3) 0.050(2) 0.008(2) 0.0056(18) 0.011(2)
C3 0.040(2) 0.045(2) 0.040(2) -0.006(2) 0.0074(17) 0.0004(18)
N10 0.057(2) 0.088(3) 0.064(3) -0.014(2) -0.0046(19) -0.009(2)
C1 0.048(2) 0.052(3) 0.039(2) 0.002(2) 0.0062(18) 0.003(2)
C5 0.043(2) 0.053(3) 0.042(2) 0.006(2) 0.0082(18) 0.0002(19)
C2 0.043(2) 0.048(3) 0.041(2) -0.001(2) 0.0099(18) -0.0009(18)
C4 0.056(2) 0.047(3) 0.043(2) 0.002(2) 0.0079(19) -0.007(2)
O4 0.080(2) 0.136(4) 0.088(3) 0.067(3) 0.026(2) 0.021(2)
C6 0.052(2) 0.055(3) 0.044(2) 0.005(2) 0.003(2) -0.008(2)

loop_
_atom_type_symbol
_atom_type_description
_atom_type_scat_dispersion_real
_atom_type_scat_dispersion_imag
_atom_type_scat_source
C C 0.0033 0.0016 'International Tables Vol C Tables 4.2.6.8 and 6.1.1.4'
H H 0.0000 0.0000 'International Tables Vol C Tables 4.2.6.8 and 6.1.1.4'
N N 0.0061 0.0033 'International Tables Vol C Tables 4.2.6.8 and 6.1.1.4'
O O 0.0106 0.0060 'International Tables Vol C Tables 4.2.6.8 and 6.1.1.4'

loop_
_geom_angle_atom_site_label_1
_geom_angle_atom_site_label_2
_geom_angle_atom_site_label_3
_geom_angle
_geom_angle_site_symmetry_1
_geom_angle_site_symmetry_3
_geom_angle_publ_flag
N3 N4 C3 110.9(3) . . ?
N3 N4 C4 117.1(3) . . ?
C3 N4 C4 131.6(3) . . ?
N7 N6 N8 117.0(3) . . ?
N7 N6 C4 120.2(3) . . ?
N8 N6 C4 122.6(3) . . ?
N4 N3 C1 104.8(3) . . ?
N6 N7 C5 101.5(3) . . ?
O2 N5 C3 115.4(4) . . ?
O1 N5 O2 123.7(4) . . ?
O1 N5 C3 121.0(4) . . ?
C6 N8 N6 103.5(3) . . ?
C2 N2 H2A 115(3) . . ?
C2 N2 H2B 117(3) . . ?
H2A N2 H2B 128(4) . . ?
O5 N9 O6 124.8(4) . . ?
O5 N9 C5 119.2(4) . . ?
O6 N9 C5 115.9(4) . . ?
O3 N1 C1 120.3(4) . . ?
O3 N1 O4 123.0(4) . . ?
O4 N1 C1 116.6(4) . . ?
N4 C3 N5 123.7(4) . . ?
C2 C3 N4 108.6(3) . . ?
C2 C3 N5 127.7(4) . . ?
H10A N10 H10B 120.0 . . ?
C6 N10 H10A 120.0 . . ?
C6 N10 H10B 120.0 . . ?
N3 C1 N1 118.8(4) . . ?
N3 C1 C2 114.2(4) . . ?
C2 C1 N1 127.0(4) . . ?
N7 C5 N9 120.4(4) . . ?
N7 C5 C6 112.0(4) . . ?
C6 C5 N9 127.6(4) . . ?
N2 C2 C3 129.0(4) . . ?
N2 C2 C1 129.4(4) . . ?
C3 C2 C1 101.5(3) . . ?
N4 C4 H4A 109.4 . . ?
N4 C4 H4B 109.4 . . ?
N6 C4 N4 111.0(3) . . ?
N6 C4 H4A 109.4 . . ?
N6 C4 H4B 109.4 . . ?
H4A C4 H4B 108.0 . . ?
N8 C6 C5 105.9(4) . . ?
N10 C6 N8 123.8(4) . . ?
N10 C6 C5 130.2(4) . . ?

loop_
_geom_bond_atom_site_label_1
_geom_bond_atom_site_label_2
_geom_bond_distance
_geom_bond_site_symmetry_2
_geom_bond_publ_flag
N4 N3 1.321(4) . ?
N4 C3 1.380(5) . ?
N4 C4 1.447(5) . ?
N6 N7 1.310(4) . ?
N6 N8 1.345(5) . ?
N6 C4 1.432(5) . ?
O3 N1 1.218(4) . ?
N3 C1 1.324(5) . ?
O2 N5 1.249(4) . ?
N7 C5 1.325(5) . ?
N5 O1 1.225(5) . ?
N5 C3 1.418(5) . ?
O5 N9 1.214(5) . ?
O6 N9 1.236(5) . ?
N8 C6 1.341(6) . ?
N2 C2 1.338(5) . ?
N2 H2A 0.854(19) . ?
N2 H2B 0.860(19) . ?
N9 C5 1.419(6) . ?
N1 C1 1.419(5) . ?
N1 O4 1.219(5) . ?
C3 C2 1.374(5) . ?
N10 H10A 0.8600 . ?
N10 H10B 0.8600 . ?
N10 C6 1.331(5) . ?
C1 C2 1.403(5) . ?
C5 C6 1.398(5) . ?
C4 H4A 0.9700 . ?
C4 H4B 0.9700 . ?
